data_7042718
loop_
_publ_author_name
'Figueroa, Joshua S.'
'Agnew, Douglas W.'
'Moore, Curtis E.'
'Rheingold, Arnold L.'

_publ_section_title
;
 Comparison of Nucleophilic- and Radical-Based Routes to the Formation of
 Manganese-Main Group Element Single Bonds
;
_journal_name_full 'Dalton Trans.'
_journal_paper_doi 10.1039/C7DT01102D
_journal_year 2017
_chemical_formula_moiety 'C65 H74.57 F1.57 Mn N2 O3, 0.43(F), C2 H5 O0.47'
_chemical_formula_sum 'C67 H79.57 F2 Mn N2 O3.47'
_chemical_formula_weight 1061.27
_chemical_name_common Mn(FHF)(CO)3(CNArDipp2)
_chemical_name_systematic
;
 ?
;
_space_group_crystal_system monoclinic
_space_group_IT_number 14
_space_group_name_Hall '-P 2ybc'
_space_group_name_H-M_alt 'P 1 21/c 1'
_symmetry_space_group_name_Hall '-P 2ybc'
_symmetry_space_group_name_H-M 'P 1 21/c 1'
_atom_sites_solution_hydrogens mixed
_atom_sites_solution_primary direct
_audit_creation_date 2017-03-19
_audit_creation_method
;
Olex2 1.2-beta
(compiled 2017.03.14 svn.r3398 for OlexSys, GUI svn.r5328)
;
_audit_update_record
;
2017-03-20 deposited with the CCDC.
2017-04-18 downloaded from the CCDC.
;
_cell_angle_alpha 90
_cell_angle_beta 114.1020(10)
_cell_angle_gamma 90
_cell_formula_units_Z 4
_cell_length_a 19.1678(5)
_cell_length_b 16.5149(4)
_cell_length_c 20.6165(5)
_cell_measurement_reflns_used 3483
_cell_measurement_temperature 100(2)
_cell_measurement_theta_max 68.11
_cell_measurement_theta_min 3.78
_cell_volume 5957.3(3)
_computing_cell_refinement 'SAINT v8.37A (Bruker, 2016)'
_computing_data_collection 'APEX3 v2016.9-0 (Bruker, 2016)'
_computing_data_reduction 'SAINT v8.37A (Bruker, 2016)'
_computing_molecular_graphics 'Olex2 (Dolomanov et al., 2009)'
_computing_publication_material 'Olex2 (Dolomanov et al., 2009)'
_computing_structure_refinement 'ShelXL (Sheldrick, 2015)'
_computing_structure_solution 'SIR2004 (Burla et al., 2007)'
_diffrn_ambient_temperature 100.0
_diffrn_detector 'Bruker APEX-II CCD'
_diffrn_detector_area_resol_mean 7.9
_diffrn_detector_type 'CCD Area Detector'
_diffrn_measured_fraction_theta_full 0.998
_diffrn_measured_fraction_theta_max 0.997
_diffrn_measurement_device 'Kappa Four-Circle Diffractometer'
_diffrn_measurement_device_type 'Bruker X8 APEX II'
_diffrn_measurement_method '\w and \f scans'
_diffrn_radiation_monochromator 'Double Bounce Multilayer Mirrors'
_diffrn_radiation_probe x-ray
_diffrn_radiation_type CuK\a
_diffrn_radiation_wavelength 1.54178
_diffrn_radiation_xray_symbol K-L~3~
_diffrn_reflns_av_R_equivalents 0.0457
_diffrn_reflns_av_unetI/netI 0.0335
_diffrn_reflns_Laue_measured_fraction_full 0.998
_diffrn_reflns_Laue_measured_fraction_max 0.997
_diffrn_reflns_limit_h_max 23
_diffrn_reflns_limit_h_min -22
_diffrn_reflns_limit_k_max 19
_diffrn_reflns_limit_k_min -19
_diffrn_reflns_limit_l_max 24
_diffrn_reflns_limit_l_min -24
_diffrn_reflns_number 46752
_diffrn_reflns_point_group_measured_fraction_full 0.998
_diffrn_reflns_point_group_measured_fraction_max 0.997
_diffrn_reflns_theta_full 67.500
_diffrn_reflns_theta_max 68.284
_diffrn_reflns_theta_min 2.525
_diffrn_source 'Micro Focus Rotating Anode'
_diffrn_source_type 'Bruker MicroStar FR-592'
_exptl_absorpt_coefficient_mu 2.221
_exptl_absorpt_correction_T_max 0.5210
_exptl_absorpt_correction_T_min 0.4202
_exptl_absorpt_correction_type multi-scan
_exptl_absorpt_process_details 'SADABS 2014/5'
_exptl_crystal_colour yellow
_exptl_crystal_colour_primary yellow
_exptl_crystal_density_diffrn 1.183
_exptl_crystal_description block
_exptl_crystal_F_000 2265
_exptl_crystal_size_max 0.08
_exptl_crystal_size_mid 0.07
_exptl_crystal_size_min 0.05
_refine_diff_density_max 0.631
_refine_diff_density_min -0.448
_refine_diff_density_rms 0.053
_refine_ls_extinction_method none
_refine_ls_goodness_of_fit_ref 1.034
_refine_ls_hydrogen_treatment mixed
_refine_ls_matrix_type full
_refine_ls_number_parameters 749
_refine_ls_number_reflns 10877
_refine_ls_number_restraints 654
_refine_ls_restrained_S_all 1.009
_refine_ls_R_factor_all 0.0529
_refine_ls_R_factor_gt 0.0462
_refine_ls_shift/su_max 0.001
_refine_ls_shift/su_mean 0.000
_refine_ls_structure_factor_coef Fsqd
_refine_ls_weighting_details 'w=1/[\s^2^(Fo^2^)+(0.0702P)^2^+3.8567P] where P=(Fo^2^+2Fc^2^)/3'
_refine_ls_weighting_scheme calc
_refine_ls_wR_factor_gt 0.1251
_refine_ls_wR_factor_ref 0.1307
_reflns_Friedel_coverage 0.000
_reflns_number_gt 9629
_reflns_number_total 10877
_reflns_threshold_expression 'I > 2\s(I)'
_cod_data_source_file c7dt01102d2.cif
_cod_data_source_block jfigcu128
_cod_depositor_comments
;
The following automatic conversions were performed:

'_diffrn_radiation_probe' value 'X-ray' changed to 'x-ray' according
to
/home/data/users/saulius/crontab/automatic-downloads/rss-feeds/RSC/lib/dictionaries/cif_core.dic
dictionary named 'cif_core.dic' version 2.4.2 from 2011-04-26.

Automatic conversion script
Id: cif_fix_values 4973 2017-02-22 13:04:09Z antanas 
;
_cod_database_code 7042718
_shelx_shelxl_version_number 2016/6
_shelx_space_group_comment
;
The symmetry employed for this shelxl refinement is uniquely defined
by the following loop, which should always be used as a source of
symmetry information in preference to the above space-group names.
They are only intended as comments.
;
_olex2_refinement_description
;
1. Fixed Uiso
 At 1.2 times of:
  All C(H) groups, All C(H,H) groups
 At 1.5 times of:
  All C(H,H,H) groups
2. Uiso/Uaniso restraints and constraints
Uanis(C6) \\sim Ueq, Uanis(O3) \\sim Ueq: with sigma of 0.1 and sigma for
terminal atoms of 0.2
Uanis(C1S2) = Uanis(C1S)
Uanis(C2S2) = Uanis(C2S)
3. Rigid body (RIGU) restrains
 All non-hydrogen atoms
 with sigma for 1-2 distances of 0.004 and sigma for 1-3 distances of 0.004
4. Others
 Sof(C1S)=Sof(H1SC)=Sof(H1SD)=Sof(C2S)=Sof(H2SD)=Sof(H2SE)=Sof(H2SF)=1-FVAR(1)
 Sof(C1S2)=Sof(H1SA)=Sof(H1SB)=Sof(C2S2)=Sof(H2SA)=Sof(H2SB)=Sof(H2SC)=FVAR(1)
 Sof(F4)=Sof(H4)=Sof(F2)=Sof(O4)=Sof(C5)=1-FVAR(2)
 Sof(F1)=Sof(F3)=Sof(O3)=Sof(C6)=FVAR(2)
5.a Ternary CH refined with riding coordinates:
 C19(H19), C22(H22), C27(H27), C34(H34), C45(H45), C52(H52), C57(H57), C64(H64)
5.b Secondary CH2 refined with riding coordinates:
 C1S2(H1SA,H1SB), C1S(H1SC,H1SD)
5.c Aromatic/amide H refined with riding coordinates:
 C9(H9), C10(H10), C11(H11), C15(H15), C16(H16), C17(H17), C30(H30), C31(H31),
 C32(H32), C39(H39), C40(H40), C41(H41), C48(H48), C49(H49), C51(H51), C60(H60),
  C61(H61), C62(H62)
5.d Idealised Me refined as rotating group:
 C20(H20A,H20B,H20C), C21(H21A,H21B,H21C), C23(H23A,H23B,H23C), C24(H24A,H24B,
 H24C), C28(H28A,H28B,H28C), C29(H29A,H29B,H29C), C35(H35A,H35B,H35C), C36(H36A,
 H36B,H36C), C46(H46A,H46B,H46C), C47(H47A,H47B,H47C), C53(H53A,H53B,H53C),
 C54(H54A,H54B,H54C), C58(H58A,H58B,H58C), C59(H59A,H59B,H59C), C65(H65A,H65B,
 H65C), C66(H66A,H66B,H66C), C2S2(H2SA,H2SB,H2SC), C2S(H2SD,H2SE,H2SF)
;
_olex2_submission_original_sample_id JFigCu128
_olex2_submission_special_instructions 'No special instructions were received'

loop_
_space_group_symop_operation_xyz
'x, y, z'
'-x, y+1/2, -z+1/2'
'-x, -y, -z'
'x, -y-1/2, z-1/2'

loop_
_atom_site_label
_atom_site_type_symbol
_atom_site_fract_x
_atom_site_fract_y
_atom_site_fract_z
_atom_site_U_iso_or_equiv
_atom_site_adp_type
_atom_site_occupancy
_atom_site_site_symmetry_order
_atom_site_calc_flag
_atom_site_refinement_flags_posn
_atom_site_refinement_flags_adp
_atom_site_refinement_flags_occupancy
_atom_site_disorder_assembly
_atom_site_disorder_group
Mn01 Mn 0.73673(2) 0.55559(2) 0.26062(2) 0.02196(10) Uani 1 1 d . U . . .
F4 F 0.53981(16) 0.52054(17) 0.13128(17) 0.0620(10) Uani 0.568(4) 1 d . U . A 1
H4 H 0.600(3) 0.500(3) 0.176(2) 0.013(10) Uiso 0.568(4) 1 d . . . A 1
F2 F 0.6479(6) 0.4850(5) 0.2267(5) 0.0467(19) Uani 0.568(4) 1 d . U . A 1
F1 F 0.8286(7) 0.6278(7) 0.2935(6) 0.072(3) Uani 0.432(4) 1 d . U . A 2
F3 F 0.9346(2) 0.6603(3) 0.3919(2) 0.0663(14) Uani 0.432(4) 1 d . U . A 2
O1 O 0.68097(14) 0.63425(13) 0.11680(11) 0.0644(6) Uani 1 1 d . U . . .
O2 O 0.79155(15) 0.48023(16) 0.40618(11) 0.0775(8) Uani 1 1 d . U . . .
O4 O 0.8790(2) 0.6520(3) 0.3196(3) 0.0746(16) Uani 0.568(4) 1 d . U . A 1
O3 O 0.6021(4) 0.4504(5) 0.2054(5) 0.102(4) Uani 0.432(4) 1 d . U . A 2
N1 N 0.82243(9) 0.42761(10) 0.21221(9) 0.0212(3) Uani 1 1 d . U . . .
N2 N 0.65038(8) 0.68108(9) 0.31106(8) 0.0166(3) Uani 1 1 d . U . . .
C1 C 0.79031(10) 0.47549(12) 0.23043(10) 0.0234(4) Uani 1 1 d . U . . .
C2 C 0.68196(10) 0.63460(11) 0.29118(10) 0.0199(4) Uani 1 1 d . U . . .
C3 C 0.70193(14) 0.60476(15) 0.17106(13) 0.0383(5) Uani 1 1 d . U . . .
C4 C 0.77092(16) 0.50832(16) 0.35073(13) 0.0455(6) Uani 1 1 d . U . . .
C7 C 0.86133(10) 0.37032(11) 0.18945(11) 0.0216(4) Uani 1 1 d . U . . .
C8 C 0.93704(11) 0.35217(12) 0.23427(11) 0.0264(4) Uani 1 1 d . U . . .
C9 C 0.97431(12) 0.29470(14) 0.21015(12) 0.0328(5) Uani 1 1 d . U . . .
H9 H 1.025982 0.281179 0.238891 0.039 Uiso 1 1 calc R . . . .
C10 C 0.93710(12) 0.25706(14) 0.14492(13) 0.0346(5) Uani 1 1 d . U . . .
H10 H 0.963467 0.218140 0.129428 0.042 Uiso 1 1 calc R . . . .
C11 C 0.86157(12) 0.27578(12) 0.10203(12) 0.0285(4) Uani 1 1 d . U . . .
H11 H 0.836745 0.249374 0.057502 0.034 Uiso 1 1 calc R . . . .
C12 C 0.82165(11) 0.33292(11) 0.12350(11) 0.0226(4) Uani 1 1 d . U . . .
C13 C 0.73980(11) 0.35446(12) 0.08049(11) 0.0237(4) Uani 1 1 d . U . . .
C14 C 0.68309(11) 0.31762(13) 0.09742(11) 0.0288(4) Uani 1 1 d . U . . .
C15 C 0.60736(12) 0.34110(16) 0.05895(13) 0.0411(6) Uani 1 1 d . U . . .
H15 H 0.568135 0.316627 0.069177 0.049 Uiso 1 1 calc R . . . .
C16 C 0.58829(14) 0.39893(18) 0.00651(14) 0.0493(7) Uani 1 1 d . U . . .
H16 H 0.536397 0.414424 -0.018675 0.059 Uiso 1 1 calc R . . . .
C17 C 0.64447(15) 0.43450(16) -0.00957(13) 0.0443(6) Uani 1 1 d . U . . .
H17 H 0.630679 0.473965 -0.046218 0.053 Uiso 1 1 calc R . . . .
C18 C 0.72126(13) 0.41338(13) 0.02718(12) 0.0314(5) Uani 1 1 d . U . . .
C19 C 0.78177(16) 0.45174(14) 0.00734(14) 0.0402(6) Uani 1 1 d . U . . .
H19 H 0.832428 0.440482 0.047142 0.048 Uiso 1 1 calc R . . . .
C20 C 0.7824(2) 0.4116(2) -0.05903(18) 0.0653(9) Uani 1 1 d . U . . .
H20A H 0.788729 0.353015 -0.051552 0.098 Uiso 1 1 calc GR . . . .
H20B H 0.824945 0.433297 -0.068542 0.098 Uiso 1 1 calc GR . . . .
H20C H 0.734103 0.422828 -0.099655 0.098 Uiso 1 1 calc GR . . . .
C21 C 0.7740(3) 0.54307(18) -0.0009(2) 0.0782(11) Uani 1 1 d . U . . .
H21A H 0.727625 0.556360 -0.042907 0.117 Uiso 1 1 calc GR . . . .
H21B H 0.818677 0.565234 -0.006394 0.117 Uiso 1 1 calc GR . . . .
H21C H 0.770664 0.566561 0.041438 0.117 Uiso 1 1 calc GR . . . .
C22 C 0.70342(13) 0.25245(14) 0.15346(13) 0.0362(5) Uani 1 1 d . U . . .
H22 H 0.756064 0.264477 0.189693 0.043 Uiso 1 1 calc R . . . .
C23 C 0.70649(17) 0.16997(15) 0.12097(17) 0.0503(7) Uani 1 1 d . U . . .
H23A H 0.655851 0.156622 0.084472 0.075 Uiso 1 1 calc GR . . . .
H23B H 0.722045 0.128485 0.158200 0.075 Uiso 1 1 calc GR . . . .
H23C H 0.743541 0.171948 0.099425 0.075 Uiso 1 1 calc GR . . . .
C24 C 0.65046(17) 0.2497(2) 0.19249(17) 0.0578(8) Uani 1 1 d . U . . .
H24A H 0.647271 0.303787 0.210723 0.087 Uiso 1 1 calc GR . . . .
H24B H 0.670842 0.211466 0.232167 0.087 Uiso 1 1 calc GR . . . .
H24C H 0.599374 0.232246 0.159540 0.087 Uiso 1 1 calc GR . . . .
C25 C 0.97382(11) 0.39201(13) 0.30529(11) 0.0286(4) Uani 1 1 d . U . . .
C26 C 0.96267(12) 0.35763(16) 0.36276(12) 0.0366(5) Uani 1 1 d . U . . .
C27 C 0.91714(14) 0.27977(18) 0.35511(14) 0.0450(6) Uani 1 1 d . U . . .
H27 H 0.905095 0.258154 0.306394 0.054 Uiso 1 1 calc R . . . .
C28 C 0.84109(15) 0.2936(2) 0.36062(18) 0.0578(8) Uani 1 1 d . U . . .
H28A H 0.850565 0.313823 0.408170 0.087 Uiso 1 1 calc GR . . . .
H28B H 0.812891 0.242407 0.352267 0.087 Uiso 1 1 calc GR . . . .
H28C H 0.810946 0.333428 0.324950 0.087 Uiso 1 1 calc GR . . . .
C29 C 0.96273(16) 0.21519(19) 0.40735(19) 0.0594(8) Uani 1 1 d . U . . .
H29A H 1.011501 0.206862 0.403462 0.089 Uiso 1 1 calc GR . . . .
H29B H 0.933757 0.164406 0.396652 0.089 Uiso 1 1 calc GR . . . .
H29C H 0.972444 0.232497 0.455753 0.089 Uiso 1 1 calc GR . . . .
C30 C 0.99507(14) 0.39653(18) 0.42821(14) 0.0457(6) Uani 1 1 d . U . . .
H30 H 0.988555 0.374328 0.467883 0.055 Uiso 1 1 calc R . . . .
C31 C 1.03656(14) 0.46693(19) 0.43628(14) 0.0475(6) Uani 1 1 d . U . . .
H31 H 1.058216 0.492704 0.481374 0.057 Uiso 1 1 calc R . . . .
C32 C 1.04688(13) 0.50028(15) 0.37935(13) 0.0402(5) Uani 1 1 d . U . . .
H32 H 1.075357 0.548951 0.385783 0.048 Uiso 1 1 calc R . . . .
C33 C 1.01619(12) 0.46368(14) 0.31268(12) 0.0321(5) Uani 1 1 d . U . . .
C34 C 1.02714(14) 0.50108(14) 0.24995(13) 0.0387(5) Uani 1 1 d . U . . .
H34 H 1.019809 0.456984 0.214517 0.046 Uiso 1 1 calc R . . . .
C35 C 1.10678(14) 0.53671(19) 0.26926(16) 0.0511(7) Uani 1 1 d . U . . .
H35A H 1.113480 0.584501 0.299402 0.077 Uiso 1 1 calc GR . . . .
H35B H 1.112353 0.552327 0.225760 0.077 Uiso 1 1 calc GR . . . .
H35C H 1.145538 0.496139 0.294985 0.077 Uiso 1 1 calc GR . . . .
C36 C 0.96792(16) 0.5657(2) 0.2136(2) 0.0714(11) Uani 1 1 d . U . . .
H36A H 0.916860 0.541260 0.194437 0.107 Uiso 1 1 calc GR . . . .
H36B H 0.977881 0.589722 0.174751 0.107 Uiso 1 1 calc GR . . . .
H36C H 0.970682 0.607776 0.248037 0.107 Uiso 1 1 calc GR . . . .
C37 C 0.61734(9) 0.73997(10) 0.33867(9) 0.0145(3) Uani 1 1 d . U . . .
C38 C 0.62210(9) 0.72966(10) 0.40789(9) 0.0148(3) Uani 1 1 d . U . . .
C39 C 0.59231(10) 0.79135(11) 0.43506(9) 0.0166(3) Uani 1 1 d . U . . .
H39 H 0.595373 0.786997 0.482098 0.020 Uiso 1 1 calc R . . . .
C40 C 0.55825(10) 0.85900(11) 0.39474(9) 0.0174(4) Uani 1 1 d . U . . .
H40 H 0.538803 0.900684 0.414483 0.021 Uiso 1 1 calc R . . . .
C41 C 0.55244(10) 0.86608(11) 0.32551(9) 0.0178(4) Uani 1 1 d . U . . .
H41 H 0.528045 0.912205 0.298103 0.021 Uiso 1 1 calc R . . . .
C42 C 0.58174(10) 0.80676(11) 0.29571(9) 0.0161(3) Uani 1 1 d . U . . .
C43 C 0.65678(10) 0.65538(11) 0.45069(9) 0.0164(3) Uani 1 1 d . U . . .
C44 C 0.73148(10) 0.65951(11) 0.50462(10) 0.0201(4) Uani 1 1 d . U . . .
C45 C 0.77920(10) 0.73590(12) 0.51721(10) 0.0237(4) Uani 1 1 d . U . . .
H45 H 0.743298 0.783002 0.502531 0.028 Uiso 1 1 calc R . . . .
C46 C 0.82314(12) 0.73509(15) 0.46946(12) 0.0340(5) Uani 1 1 d . U . . .
H46A H 0.857906 0.688578 0.481804 0.051 Uiso 1 1 calc GR . . . .
H46B H 0.852679 0.785231 0.476468 0.051 Uiso 1 1 calc GR . . . .
H46C H 0.786884 0.730938 0.419611 0.051 Uiso 1 1 calc GR . . . .
C47 C 0.83357(12) 0.74842(14) 0.59483(12) 0.0339(5) Uani 1 1 d . U . . .
H47A H 0.804828 0.745512 0.624658 0.051 Uiso 1 1 calc GR . . . .
H47B H 0.857929 0.801659 0.600415 0.051 Uiso 1 1 calc GR . . . .
H47C H 0.872859 0.706140 0.609289 0.051 Uiso 1 1 calc GR . . . .
C48 C 0.76206(11) 0.58999(12) 0.54452(11) 0.0260(4) Uani 1 1 d . U . . .
H48 H 0.812496 0.591394 0.580694 0.031 Uiso 1 1 calc R . . . .
C49 C 0.72039(12) 0.51917(12) 0.53242(11) 0.0294(4) Uani 1 1 d . U . . .
H49 H 0.742229 0.472564 0.560360 0.035 Uiso 1 1 calc R . . . .
C50 C 0.61401(10) 0.58363(11) 0.43788(10) 0.0198(4) Uani 1 1 d . U . . .
C51 C 0.64712(12) 0.51576(12) 0.47989(11) 0.0267(4) Uani 1 1 d . U . . .
H51 H 0.618839 0.466794 0.472162 0.032 Uiso 1 1 calc R . . . .
C52 C 0.53341(11) 0.57688(11) 0.37998(10) 0.0224(4) Uani 1 1 d . U . . .
H52 H 0.518887 0.630740 0.356037 0.027 Uiso 1 1 calc R . . . .
C53 C 0.52950(13) 0.51416(13) 0.32386(11) 0.0314(5) Uani 1 1 d . U . . .
H53A H 0.567429 0.527476 0.304954 0.047 Uiso 1 1 calc GR . . . .
H53B H 0.478295 0.514639 0.285163 0.047 Uiso 1 1 calc GR . . . .
H53C H 0.540273 0.460244 0.345573 0.047 Uiso 1 1 calc GR . . . .
C54 C 0.47476(12) 0.55458(14) 0.41000(12) 0.0323(5) Uani 1 1 d . U . . .
H54A H 0.487089 0.501170 0.432559 0.048 Uiso 1 1 calc GR . . . .
H54B H 0.423537 0.553260 0.371345 0.048 Uiso 1 1 calc GR . . . .
H54C H 0.476157 0.595046 0.445275 0.048 Uiso 1 1 calc GR . . . .
C55 C 0.57481(11) 0.81275(11) 0.22085(10) 0.0192(4) Uani 1 1 d . U . . .
C56 C 0.50591(11) 0.79037(12) 0.16445(10) 0.0239(4) Uani 1 1 d . U . . .
C57 C 0.43840(12) 0.75884(13) 0.17813(11) 0.0300(4) Uani 1 1 d . U . . .
H57 H 0.441150 0.783642 0.223369 0.036 Uiso 1 1 calc R . . . .
C58 C 0.44451(14) 0.66759(15) 0.18818(12) 0.0385(5) Uani 1 1 d . U . . .
H58A H 0.442492 0.641855 0.144620 0.058 Uiso 1 1 calc GR . . . .
H58B H 0.401959 0.647967 0.198644 0.058 Uiso 1 1 calc GR . . . .
H58C H 0.493014 0.654093 0.227762 0.058 Uiso 1 1 calc GR . . . .
C59 C 0.36089(14) 0.78144(17) 0.11894(16) 0.0506(7) Uani 1 1 d . U . . .
H59A H 0.358958 0.840005 0.110728 0.076 Uiso 1 1 calc GR . . . .
H59B H 0.319813 0.765812 0.133143 0.076 Uiso 1 1 calc GR . . . .
H59C H 0.354388 0.752932 0.075150 0.076 Uiso 1 1 calc GR . . . .
C60 C 0.50108(14) 0.79554(13) 0.09548(11) 0.0331(5) Uani 1 1 d . U . . .
H60 H 0.455068 0.780244 0.056833 0.040 Uiso 1 1 calc R . . . .
C61 C 0.56213(15) 0.82256(13) 0.08235(12) 0.0371(5) Uani 1 1 d . U . . .
H61 H 0.557930 0.825321 0.034870 0.045 Uiso 1 1 calc R . . . .
C62 C 0.62903(14) 0.84554(14) 0.13744(12) 0.0354(5) Uani 1 1 d . U . . .
H62 H 0.670407 0.864739 0.127590 0.042 Uiso 1 1 calc R . . . .
C63 C 0.63689(12) 0.84101(12) 0.20775(11) 0.0269(4) Uani 1 1 d . U . . .
C64 C 0.71024(12) 0.86951(16) 0.26702(13) 0.0378(5) Uani 1 1 d . U . . .
H64 H 0.709637 0.851625 0.313131 0.045 Uiso 1 1 calc R . . . .
C65 C 0.78121(16) 0.83315(19) 0.2617(2) 0.0614(8) Uani 1 1 d . U . . .
H65A H 0.775741 0.774173 0.257086 0.092 Uiso 1 1 calc GR . . . .
H65B H 0.826611 0.846634 0.304551 0.092 Uiso 1 1 calc GR . . . .
H65C H 0.786680 0.855372 0.219906 0.092 Uiso 1 1 calc GR . . . .
C66 C 0.71451(16) 0.96161(18) 0.26766(18) 0.0545(7) Uani 1 1 d . U . . .
H66A H 0.714561 0.980657 0.222658 0.082 Uiso 1 1 calc GR . . . .
H66B H 0.761532 0.979325 0.307089 0.082 Uiso 1 1 calc GR . . . .
H66C H 0.670189 0.984098 0.273633 0.082 Uiso 1 1 calc GR . . . .
C5 C 0.8216(5) 0.6183(8) 0.2924(5) 0.038(2) Uani 0.568(4) 1 d . U . A 1
C6 C 0.6506(13) 0.4805(9) 0.2333(11) 0.032(3) Uani 0.432(4) 1 d . U . A 2
O1S O 1.000000 1.000000 0.500000 0.095(2) Uani 0.932(13) 2 d S TU P . .
C1S2 C 1.0097(4) 0.9566(4) 0.4523(3) 0.0666(12) Uani 0.546(4) 1 d . U . B 1
H1SA H 1.055078 0.921753 0.475898 0.080 Uiso 0.546(4) 1 calc R . . B 1
H1SB H 1.020413 0.993048 0.419383 0.080 Uiso 0.546(4) 1 calc R . . B 1
C2S2 C 0.9452(4) 0.9059(4) 0.4115(4) 0.0686(13) Uani 0.546(4) 1 d . U . B 1
H2SA H 0.957129 0.874524 0.376930 0.103 Uiso 0.546(4) 1 calc GR . . B 1
H2SB H 0.900338 0.939924 0.386319 0.103 Uiso 0.546(4) 1 calc GR . . B 1
H2SC H 0.934529 0.868912 0.443432 0.103 Uiso 0.546(4) 1 calc GR . . B 1
C1S C 0.9578(4) 0.9394(5) 0.4645(4) 0.0666(12) Uani 0.454(4) 1 d . U . B 2
H1SC H 0.909860 0.962181 0.428487 0.080 Uiso 0.454(4) 1 calc R . . B 2
H1SD H 0.943845 0.907255 0.497910 0.080 Uiso 0.454(4) 1 calc R . . B 2
C2S C 0.9895(5) 0.8821(5) 0.4271(5) 0.0686(13) Uani 0.454(4) 1 d . U . B 2
H2SD H 0.949251 0.844849 0.397612 0.103 Uiso 0.454(4) 1 calc GR . . B 2
H2SE H 1.031645 0.851183 0.462214 0.103 Uiso 0.454(4) 1 calc GR . . B 2
H2SF H 1.008408 0.912826 0.396838 0.103 Uiso 0.454(4) 1 calc GR . . B 2

loop_
_atom_site_aniso_label
_atom_site_aniso_U_11
_atom_site_aniso_U_22
_atom_site_aniso_U_33
_atom_site_aniso_U_23
_atom_site_aniso_U_13
_atom_site_aniso_U_12
Mn01 0.02260(17) 0.01948(17) 0.02497(18) -0.00434(12) 0.01090(13) 0.00375(12)
F4 0.0465(16) 0.0445(17) 0.072(2) 0.0030(14) 0.0007(14) -0.0051(12)
F2 0.044(3) 0.052(4) 0.056(4) -0.020(3) 0.033(3) 0.011(3)
F1 0.071(5) 0.044(4) 0.133(7) -0.035(4) 0.073(4) -0.012(3)
F3 0.050(2) 0.087(3) 0.071(3) -0.011(2) 0.033(2) -0.017(2)
O1 0.0969(16) 0.0633(13) 0.0436(11) 0.0197(10) 0.0395(11) 0.0338(12)
O2 0.1102(19) 0.0855(17) 0.0359(11) 0.0177(11) 0.0289(11) 0.0567(15)
O4 0.0190(17) 0.054(2) 0.138(4) -0.062(2) 0.018(2) -0.0120(16)
O3 0.061(3) 0.111(6) 0.163(7) -0.106(6) 0.075(4) -0.051(4)
N1 0.0191(7) 0.0192(8) 0.0249(8) -0.0015(7) 0.0084(6) 0.0031(6)
N2 0.0203(7) 0.0135(7) 0.0164(7) 0.0000(6) 0.0081(6) 0.0019(6)
C1 0.0196(9) 0.0244(10) 0.0239(10) -0.0024(8) 0.0064(7) -0.0001(8)
C2 0.0210(8) 0.0195(9) 0.0179(9) 0.0008(7) 0.0066(7) 0.0018(7)
C3 0.0492(13) 0.0343(12) 0.0397(13) 0.0013(10) 0.0265(11) 0.0152(10)
C4 0.0568(15) 0.0464(15) 0.0317(13) -0.0019(11) 0.0164(11) 0.0267(12)
C7 0.0217(9) 0.0155(9) 0.0310(10) -0.0009(8) 0.0143(8) 0.0028(7)
C8 0.0235(9) 0.0226(10) 0.0331(11) -0.0002(8) 0.0117(8) 0.0041(8)
C9 0.0241(10) 0.0308(11) 0.0433(13) -0.0029(10) 0.0136(9) 0.0087(9)
C10 0.0312(11) 0.0277(11) 0.0494(14) -0.0090(10) 0.0209(10) 0.0065(9)
C11 0.0288(10) 0.0227(10) 0.0370(12) -0.0089(9) 0.0165(9) -0.0010(8)
C12 0.0229(9) 0.0169(9) 0.0315(10) -0.0004(8) 0.0146(8) -0.0009(7)
C13 0.0240(9) 0.0183(9) 0.0280(10) -0.0085(8) 0.0098(8) 0.0010(7)
C14 0.0255(10) 0.0285(11) 0.0339(11) -0.0139(9) 0.0135(8) -0.0025(8)
C15 0.0233(10) 0.0551(15) 0.0436(14) -0.0223(12) 0.0123(10) -0.0019(10)
C16 0.0306(12) 0.0645(18) 0.0398(14) -0.0162(12) 0.0013(10) 0.0156(12)
C17 0.0482(14) 0.0379(13) 0.0330(13) -0.0035(10) 0.0024(10) 0.0164(11)
C18 0.0382(11) 0.0215(10) 0.0303(11) -0.0066(8) 0.0098(9) 0.0036(9)
C19 0.0556(15) 0.0268(12) 0.0378(13) 0.0025(10) 0.0186(11) -0.0038(10)
C20 0.089(2) 0.061(2) 0.0583(19) -0.0094(16) 0.0425(18) -0.0148(17)
C21 0.111(3) 0.0290(15) 0.102(3) 0.0054(16) 0.051(2) -0.0034(17)
C22 0.0343(11) 0.0364(12) 0.0439(13) -0.0047(10) 0.0221(10) -0.0090(10)
C23 0.0574(16) 0.0314(13) 0.0746(19) -0.0004(13) 0.0397(15) -0.0073(12)
C24 0.0552(16) 0.073(2) 0.0605(18) -0.0099(15) 0.0398(15) -0.0187(15)
C25 0.0196(9) 0.0315(11) 0.0317(11) -0.0016(9) 0.0075(8) 0.0103(8)
C26 0.0263(10) 0.0489(14) 0.0350(12) 0.0010(10) 0.0128(9) 0.0113(10)
C27 0.0352(12) 0.0596(17) 0.0430(14) 0.0059(12) 0.0188(11) -0.0002(11)
C28 0.0398(14) 0.0608(18) 0.077(2) 0.0203(16) 0.0279(14) 0.0067(13)
C29 0.0404(14) 0.0492(17) 0.081(2) 0.0010(15) 0.0176(14) 0.0073(12)
C30 0.0407(13) 0.0614(17) 0.0379(13) -0.0027(12) 0.0190(11) 0.0095(12)
C31 0.0397(13) 0.0641(17) 0.0329(13) -0.0135(12) 0.0088(10) 0.0156(12)
C32 0.0345(12) 0.0348(12) 0.0427(13) -0.0100(10) 0.0070(10) 0.0084(10)
C33 0.0266(10) 0.0286(11) 0.0350(12) -0.0038(9) 0.0065(9) 0.0119(8)
C34 0.0427(12) 0.0263(11) 0.0385(13) -0.0024(10) 0.0078(10) -0.0013(10)
C35 0.0350(13) 0.0633(18) 0.0561(17) 0.0026(14) 0.0198(12) 0.0090(12)
C36 0.0318(13) 0.065(2) 0.105(3) 0.0498(19) 0.0149(15) 0.0017(13)
C37 0.0161(8) 0.0129(8) 0.0162(8) -0.0022(6) 0.0084(7) 0.0000(6)
C38 0.0145(7) 0.0124(8) 0.0171(8) 0.0004(7) 0.0061(6) -0.0018(6)
C39 0.0205(8) 0.0156(8) 0.0154(8) -0.0011(7) 0.0090(7) -0.0028(7)
C40 0.0210(8) 0.0131(8) 0.0210(9) -0.0020(7) 0.0114(7) 0.0004(7)
C41 0.0209(8) 0.0133(8) 0.0195(9) 0.0021(7) 0.0084(7) 0.0023(7)
C42 0.0177(8) 0.0150(8) 0.0167(8) 0.0003(7) 0.0082(7) -0.0005(7)
C43 0.0220(8) 0.0143(8) 0.0154(8) 0.0014(7) 0.0101(7) 0.0026(7)
C44 0.0229(9) 0.0192(9) 0.0199(9) 0.0027(7) 0.0105(7) 0.0031(7)
C45 0.0196(9) 0.0214(10) 0.0256(10) 0.0033(8) 0.0047(7) 0.0007(7)
C46 0.0310(11) 0.0402(13) 0.0292(11) 0.0032(10) 0.0108(9) -0.0104(9)
C47 0.0299(11) 0.0365(12) 0.0294(11) -0.0030(9) 0.0061(9) -0.0035(9)
C48 0.0248(9) 0.0258(10) 0.0257(10) 0.0077(8) 0.0086(8) 0.0075(8)
C49 0.0364(11) 0.0204(10) 0.0314(11) 0.0110(8) 0.0139(9) 0.0096(8)
C50 0.0259(9) 0.0156(9) 0.0199(9) 0.0003(7) 0.0112(7) 0.0010(7)
C51 0.0369(11) 0.0146(9) 0.0315(11) 0.0036(8) 0.0169(9) 0.0006(8)
C52 0.0295(10) 0.0139(9) 0.0218(9) -0.0014(7) 0.0085(8) -0.0053(7)
C53 0.0422(12) 0.0257(11) 0.0274(11) -0.0070(9) 0.0154(9) -0.0075(9)
C54 0.0294(10) 0.0397(13) 0.0272(11) -0.0074(9) 0.0110(9) -0.0066(9)
C55 0.0283(9) 0.0139(9) 0.0184(9) 0.0041(7) 0.0127(7) 0.0076(7)
C56 0.0345(10) 0.0165(9) 0.0197(9) -0.0004(7) 0.0099(8) 0.0066(8)
C57 0.0307(10) 0.0309(11) 0.0240(10) -0.0066(9) 0.0067(8) -0.0026(9)
C58 0.0465(13) 0.0361(13) 0.0301(12) 0.0034(10) 0.0128(10) -0.0039(10)
C59 0.0356(13) 0.0429(15) 0.0585(17) 0.0089(13) 0.0042(12) -0.0003(11)
C60 0.0529(13) 0.0251(11) 0.0179(10) -0.0009(8) 0.0109(9) 0.0111(10)
C61 0.0700(15) 0.0267(11) 0.0226(10) 0.0080(9) 0.0272(11) 0.0201(11)
C62 0.0534(13) 0.0306(12) 0.0379(12) 0.0141(10) 0.0347(11) 0.0150(10)
C63 0.0349(10) 0.0239(10) 0.0293(10) 0.0087(8) 0.0205(9) 0.0075(8)
C64 0.0299(11) 0.0482(14) 0.0415(13) 0.0104(11) 0.0209(10) -0.0026(10)
C65 0.0369(13) 0.0510(17) 0.100(2) 0.0123(17) 0.0320(15) 0.0068(12)
C66 0.0372(13) 0.0535(16) 0.070(2) -0.0154(15) 0.0192(13) -0.0031(12)
C5 0.013(3) 0.041(4) 0.045(4) -0.028(3) -0.003(2) 0.003(3)
C6 0.040(5) 0.015(4) 0.038(5) 0.010(4) 0.014(4) -0.006(4)
O1S 0.128(4) 0.090(3) 0.078(3) -0.026(2) 0.052(3) -0.035(3)
C1S2 0.064(3) 0.079(3) 0.060(3) 0.001(2) 0.028(2) -0.002(2)
C2S2 0.055(3) 0.077(4) 0.078(3) -0.003(3) 0.031(3) 0.009(3)
C1S 0.064(3) 0.079(3) 0.060(3) 0.001(2) 0.028(2) -0.002(2)
C2S 0.055(3) 0.077(4) 0.078(3) -0.003(3) 0.031(3) 0.009(3)

loop_
_atom_type_symbol
_atom_type_description
_atom_type_scat_dispersion_real
_atom_type_scat_dispersion_imag
_atom_type_scat_source
C C 0.0181 0.0091 'International Tables Vol C Tables 4.2.6.8 and 6.1.1.4'
H H 0.0000 0.0000 'International Tables Vol C Tables 4.2.6.8 and 6.1.1.4'
F F 0.0727 0.0534 'International Tables Vol C Tables 4.2.6.8 and 6.1.1.4'
Mn Mn -0.5299 2.8052 'International Tables Vol C Tables 4.2.6.8 and 6.1.1.4'
N N 0.0311 0.0180 'International Tables Vol C Tables 4.2.6.8 and 6.1.1.4'
O O 0.0492 0.0322 'International Tables Vol C Tables 4.2.6.8 and 6.1.1.4'

loop_
_geom_angle_atom_site_label_1
_geom_angle_atom_site_label_2
_geom_angle_atom_site_label_3
_geom_angle
_geom_angle_site_symmetry_1
_geom_angle_site_symmetry_3
C1 Mn01 F2 88.7(2) . .
C1 Mn01 F1 90.4(3) . .
C1 Mn01 C2 179.06(8) . .
C1 Mn01 C6 88.3(6) . .
C2 Mn01 F2 90.5(2) . .
C2 Mn01 F1 90.4(3) . .
C2 Mn01 C6 90.9(6) . .
C3 Mn01 F2 89.9(3) . .
C3 Mn01 F1 89.2(4) . .
C3 Mn01 C1 90.08(9) . .
C3 Mn01 C2 90.37(9) . .
C3 Mn01 C6 94.2(6) . .
C4 Mn01 F2 90.4(3) . .
C4 Mn01 F1 90.5(4) . .
C4 Mn01 C1 91.00(9) . .
C4 Mn01 C2 88.55(9) . .
C4 Mn01 C3 178.88(10) . .
C4 Mn01 C6 86.2(6) . .
C5 Mn01 F2 178.0(4) . .
C5 Mn01 C1 89.5(4) . .
C5 Mn01 C2 91.3(4) . .
C5 Mn01 C3 90.8(4) . .
C5 Mn01 C4 88.9(4) . .
C6 Mn01 F1 176.4(6) . .
Mn01 F2 H4 118(3) . .
C1 N1 C7 179.2(2) . .
C2 N2 C37 175.69(18) . .
N1 C1 Mn01 179.84(19) . .
N2 C2 Mn01 178.33(17) . .
O1 C3 Mn01 179.7(2) . .
O2 C4 Mn01 179.1(2) . .
N1 C7 C12 118.11(16) . .
C8 C7 N1 118.35(17) . .
C8 C7 C12 123.52(17) . .
C7 C8 C25 120.03(17) . .
C9 C8 C7 117.03(19) . .
C9 C8 C25 122.91(18) . .
C8 C9 H9 119.5 . .
C10 C9 C8 121.01(19) . .
C10 C9 H9 119.5 . .
C9 C10 H10 119.7 . .
C9 C10 C11 120.52(19) . .
C11 C10 H10 119.7 . .
C10 C11 H11 119.6 . .
C10 C11 C12 120.8(2) . .
C12 C11 H11 119.6 . .
C7 C12 C13 119.50(16) . .
C11 C12 C7 117.07(18) . .
C11 C12 C13 123.43(18) . .
C14 C13 C12 118.63(18) . .
C18 C13 C12 119.92(18) . .
C18 C13 C14 121.36(19) . .
C13 C14 C22 120.91(18) . .
C15 C14 C13 117.9(2) . .
C15 C14 C22 121.1(2) . .
C14 C15 H15 119.3 . .
C16 C15 C14 121.4(2) . .
C16 C15 H15 119.3 . .
C15 C16 H16 120.0 . .
C15 C16 C17 120.1(2) . .
C17 C16 H16 120.0 . .
C16 C17 H17 119.5 . .
C16 C17 C18 121.1(2) . .
C18 C17 H17 119.5 . .
C13 C18 C19 121.6(2) . .
C17 C18 C13 118.2(2) . .
C17 C18 C19 120.1(2) . .
C18 C19 H19 107.1 . .
C18 C19 C20 110.4(2) . .
C18 C19 C21 113.2(3) . .
C20 C19 H19 107.1 . .
C21 C19 H19 107.1 . .
C21 C19 C20 111.6(3) . .
C19 C20 H20A 109.5 . .
C19 C20 H20B 109.5 . .
C19 C20 H20C 109.5 . .
H20A C20 H20B 109.5 . .
H20A C20 H20C 109.5 . .
H20B C20 H20C 109.5 . .
C19 C21 H21A 109.5 . .
C19 C21 H21B 109.5 . .
C19 C21 H21C 109.5 . .
H21A C21 H21B 109.5 . .
H21A C21 H21C 109.5 . .
H21B C21 H21C 109.5 . .
C14 C22 H22 107.2 . .
C14 C22 C23 110.1(2) . .
C14 C22 C24 113.8(2) . .
C23 C22 H22 107.2 . .
C23 C22 C24 110.9(2) . .
C24 C22 H22 107.2 . .
C22 C23 H23A 109.5 . .
C22 C23 H23B 109.5 . .
C22 C23 H23C 109.5 . .
H23A C23 H23B 109.5 . .
H23A C23 H23C 109.5 . .
H23B C23 H23C 109.5 . .
C22 C24 H24A 109.5 . .
C22 C24 H24B 109.5 . .
C22 C24 H24C 109.5 . .
H24A C24 H24B 109.5 . .
H24A C24 H24C 109.5 . .
H24B C24 H24C 109.5 . .
C26 C25 C8 118.3(2) . .
C26 C25 C33 121.8(2) . .
C33 C25 C8 119.79(19) . .
C25 C26 C27 122.0(2) . .
C30 C26 C25 118.0(2) . .
C30 C26 C27 120.0(2) . .
C26 C27 H27 107.0 . .
C28 C27 C26 113.0(2) . .
C28 C27 H27 107.0 . .
C29 C27 C26 112.4(2) . .
C29 C27 H27 107.0 . .
C29 C27 C28 110.1(2) . .
C27 C28 H28A 109.5 . .
C27 C28 H28B 109.5 . .
C27 C28 H28C 109.5 . .
H28A C28 H28B 109.5 . .
H28A C28 H28C 109.5 . .
H28B C28 H28C 109.5 . .
C27 C29 H29A 109.5 . .
C27 C29 H29B 109.5 . .
C27 C29 H29C 109.5 . .
H29A C29 H29B 109.5 . .
H29A C29 H29C 109.5 . .
H29B C29 H29C 109.5 . .
C26 C30 H30 119.6 . .
C31 C30 C26 120.9(2) . .
C31 C30 H30 119.6 . .
C30 C31 H31 119.7 . .
C30 C31 C32 120.6(2) . .
C32 C31 H31 119.7 . .
C31 C32 H32 119.5 . .
C31 C32 C33 121.1(2) . .
C33 C32 H32 119.5 . .
C25 C33 C34 121.5(2) . .
C32 C33 C25 117.6(2) . .
C32 C33 C34 120.8(2) . .
C33 C34 H34 107.3 . .
C33 C34 C35 113.8(2) . .
C35 C34 H34 107.3 . .
C36 C34 C33 111.8(2) . .
C36 C34 H34 107.3 . .
C36 C34 C35 108.9(2) . .
C34 C35 H35A 109.5 . .
C34 C35 H35B 109.5 . .
C34 C35 H35C 109.5 . .
H35A C35 H35B 109.5 . .
H35A C35 H35C 109.5 . .
H35B C35 H35C 109.5 . .
C34 C36 H36A 109.5 . .
C34 C36 H36B 109.5 . .
C34 C36 H36C 109.5 . .
H36A C36 H36B 109.5 . .
H36A C36 H36C 109.5 . .
H36B C36 H36C 109.5 . .
N2 C37 C38 118.44(15) . .
N2 C37 C42 118.20(15) . .
C38 C37 C42 123.35(15) . .
C37 C38 C43 121.82(15) . .
C39 C38 C37 116.97(16) . .
C39 C38 C43 121.21(15) . .
C38 C39 H39 119.4 . .
C40 C39 C38 121.22(16) . .
C40 C39 H39 119.4 . .
C39 C40 H40 119.9 . .
C39 C40 C41 120.26(16) . .
C41 C40 H40 119.9 . .
C40 C41 H41 119.4 . .
C40 C41 C42 121.11(16) . .
C42 C41 H41 119.4 . .
C37 C42 C55 121.16(15) . .
C41 C42 C37 117.03(16) . .
C41 C42 C55 121.80(16) . .
C44 C43 C38 119.19(16) . .
C50 C43 C38 119.72(15) . .
C50 C43 C44 121.06(16) . .
C43 C44 C45 121.45(16) . .
C48 C44 C43 118.15(17) . .
C48 C44 C45 120.33(17) . .
C44 C45 H45 107.6 . .
C44 C45 C46 109.48(17) . .
C44 C45 C47 113.44(17) . .
C46 C45 H45 107.6 . .
C47 C45 H45 107.6 . .
C47 C45 C46 110.81(17) . .
C45 C46 H46A 109.5 . .
C45 C46 H46B 109.5 . .
C45 C46 H46C 109.5 . .
H46A C46 H46B 109.5 . .
H46A C46 H46C 109.5 . .
H46B C46 H46C 109.5 . .
C45 C47 H47A 109.5 . .
C45 C47 H47B 109.5 . .
C45 C47 H47C 109.5 . .
H47A C47 H47B 109.5 . .
H47A C47 H47C 109.5 . .
H47B C47 H47C 109.5 . .
C44 C48 H48 119.4 . .
C49 C48 C44 121.21(18) . .
C49 C48 H48 119.4 . .
C48 C49 H49 119.9 . .
C48 C49 C51 120.30(18) . .
C51 C49 H49 119.9 . .
C43 C50 C52 122.49(16) . .
C51 C50 C43 118.50(17) . .
C51 C50 C52 119.01(17) . .
C49 C51 C50 120.76(19) . .
C49 C51 H51 119.6 . .
C50 C51 H51 119.6 . .
C50 C52 H52 108.1 . .
C50 C52 C53 111.26(16) . .
C50 C52 C54 112.19(16) . .
C53 C52 H52 108.1 . .
C53 C52 C54 108.94(16) . .
C54 C52 H52 108.1 . .
C52 C53 H53A 109.5 . .
C52 C53 H53B 109.5 . .
C52 C53 H53C 109.5 . .
H53A C53 H53B 109.5 . .
H53A C53 H53C 109.5 . .
H53B C53 H53C 109.5 . .
C52 C54 H54A 109.5 . .
C52 C54 H54B 109.5 . .
C52 C54 H54C 109.5 . .
H54A C54 H54B 109.5 . .
H54A C54 H54C 109.5 . .
H54B C54 H54C 109.5 . .
C56 C55 C42 119.53(16) . .
C63 C55 C42 119.67(17) . .
C63 C55 C56 120.80(17) . .
C55 C56 C57 121.21(17) . .
C60 C56 C55 118.52(19) . .
C60 C56 C57 120.24(19) . .
C56 C57 H57 107.9 . .
C56 C57 C59 112.90(19) . .
C58 C57 C56 109.88(18) . .
C58 C57 H57 107.9 . .
C58 C57 C59 110.20(19) . .
C59 C57 H57 107.9 . .
C57 C58 H58A 109.5 . .
C57 C58 H58B 109.5 . .
C57 C58 H58C 109.5 . .
H58A C58 H58B 109.5 . .
H58A C58 H58C 109.5 . .
H58B C58 H58C 109.5 . .
C57 C59 H59A 109.5 . .
C57 C59 H59B 109.5 . .
C57 C59 H59C 109.5 . .
H59A C59 H59B 109.5 . .
H59A C59 H59C 109.5 . .
H59B C59 H59C 109.5 . .
C56 C60 H60 119.5 . .
C61 C60 C56 120.9(2) . .
C61 C60 H60 119.5 . .
C60 C61 H61 119.8 . .
C62 C61 C60 120.50(19) . .
C62 C61 H61 119.8 . .
C61 C62 H62 119.6 . .
C61 C62 C63 120.8(2) . .
C63 C62 H62 119.6 . .
C55 C63 C64 121.97(18) . .
C62 C63 C55 118.5(2) . .
C62 C63 C64 119.50(19) . .
C63 C64 H64 108.0 . .
C63 C64 C65 112.3(2) . .
C63 C64 C66 110.3(2) . .
C65 C64 H64 108.0 . .
C66 C64 H64 108.0 . .
C66 C64 C65 110.2(2) . .
C64 C65 H65A 109.5 . .
C64 C65 H65B 109.5 . .
C64 C65 H65C 109.5 . .
H65A C65 H65B 109.5 . .
H65A C65 H65C 109.5 . .
H65B C65 H65C 109.5 . .
C64 C66 H66A 109.5 . .
C64 C66 H66B 109.5 . .
C64 C66 H66C 109.5 . .
H66A C66 H66B 109.5 . .
H66A C66 H66C 109.5 . .
H66B C66 H66C 109.5 . .
O4 C5 Mn01 171.7(10) . .
O3 C6 Mn01 162.8(16) . .
C1S2 O1S C1S2 180.0(5) . 3_776
C1S2 O1S C1S 127.2(4) . 3_776
C1S2 O1S C1S 52.8(4) 3_776 3_776
C1S O1S C1S 180.0(7) 3_776 .
O1S C1S2 H1SA 108.7 . .
O1S C1S2 H1SB 108.7 . .
O1S C1S2 C2S2 114.3(5) . .
H1SA C1S2 H1SB 107.6 . .
C2S2 C1S2 H1SA 108.7 . .
C2S2 C1S2 H1SB 108.7 . .
C1S2 C2S2 H2SA 109.5 . .
C1S2 C2S2 H2SB 109.5 . .
C1S2 C2S2 H2SC 109.5 . .
H2SA C2S2 H2SB 109.5 . .
H2SA C2S2 H2SC 109.5 . .
H2SB C2S2 H2SC 109.5 . .
O1S C1S H1SC 107.6 . .
O1S C1S H1SD 107.6 . .
O1S C1S C2S 119.0(6) . .
H1SC C1S H1SD 107.0 . .
C2S C1S H1SC 107.6 . .
C2S C1S H1SD 107.6 . .
C1S C2S H2SD 109.5 . .
C1S C2S H2SE 109.5 . .
C1S C2S H2SF 109.5 . .
H2SD C2S H2SE 109.5 . .
H2SD C2S H2SF 109.5 . .
H2SE C2S H2SF 109.5 . .

loop_
_geom_bond_atom_site_label_1
_geom_bond_atom_site_label_2
_geom_bond_distance
_geom_bond_site_symmetry_2
Mn01 F2 1.943(11) .
Mn01 F1 2.002(12) .
Mn01 C1 1.927(2) .
Mn01 C2 1.9343(19) .
Mn01 C3 1.873(2) .
Mn01 C4 1.870(3) .
Mn01 C5 1.811(12) .
Mn01 C6 1.955(19) .
F4 H4 1.20(5) .
F2 H4 1.10(5) .
O1 C3 1.133(3) .
O2 C4 1.144(3) .
O4 C5 1.153(13) .
O3 C6 1.00(3) .
N1 C1 1.155(3) .
N1 C7 1.399(2) .
N2 C2 1.152(2) .
N2 C37 1.402(2) .
C7 C8 1.398(3) .
C7 C12 1.402(3) .
C8 C9 1.396(3) .
C8 C25 1.494(3) .
C9 H9 0.9500 .
C9 C10 1.386(3) .
C10 H10 0.9500 .
C10 C11 1.389(3) .
C11 H11 0.9500 .
C11 C12 1.396(3) .
C12 C13 1.496(3) .
C13 C14 1.408(3) .
C13 C18 1.401(3) .
C14 C15 1.395(3) .
C14 C22 1.509(3) .
C15 H15 0.9500 .
C15 C16 1.375(4) .
C16 H16 0.9500 .
C16 C17 1.381(4) .
C17 H17 0.9500 .
C17 C18 1.397(3) .
C18 C19 1.517(3) .
C19 H19 1.0000 .
C19 C20 1.525(4) .
C19 C21 1.518(4) .
C20 H20A 0.9800 .
C20 H20B 0.9800 .
C20 H20C 0.9800 .
C21 H21A 0.9800 .
C21 H21B 0.9800 .
C21 H21C 0.9800 .
C22 H22 1.0000 .
C22 C23 1.530(3) .
C22 C24 1.532(3) .
C23 H23A 0.9800 .
C23 H23B 0.9800 .
C23 H23C 0.9800 .
C24 H24A 0.9800 .
C24 H24B 0.9800 .
C24 H24C 0.9800 .
C25 C26 1.407(3) .
C25 C33 1.408(3) .
C26 C27 1.526(4) .
C26 C30 1.391(4) .
C27 H27 1.0000 .
C27 C28 1.525(3) .
C27 C29 1.514(4) .
C28 H28A 0.9800 .
C28 H28B 0.9800 .
C28 H28C 0.9800 .
C29 H29A 0.9800 .
C29 H29B 0.9800 .
C29 H29C 0.9800 .
C30 H30 0.9500 .
C30 C31 1.380(4) .
C31 H31 0.9500 .
C31 C32 1.382(4) .
C32 H32 0.9500 .
C32 C33 1.393(3) .
C33 C34 1.523(3) .
C34 H34 1.0000 .
C34 C35 1.529(4) .
C34 C36 1.514(4) .
C35 H35A 0.9800 .
C35 H35B 0.9800 .
C35 H35C 0.9800 .
C36 H36A 0.9800 .
C36 H36B 0.9800 .
C36 H36C 0.9800 .
C37 C38 1.403(2) .
C37 C42 1.405(2) .
C38 C39 1.392(2) .
C38 C43 1.499(2) .
C39 H39 0.9500 .
C39 C40 1.387(3) .
C40 H40 0.9500 .
C40 C41 1.390(3) .
C41 H41 0.9500 .
C41 C42 1.391(2) .
C42 C55 1.497(2) .
C43 C44 1.411(3) .
C43 C50 1.403(3) .
C44 C45 1.517(3) .
C44 C48 1.394(3) .
C45 H45 1.0000 .
C45 C46 1.535(3) .
C45 C47 1.526(3) .
C46 H46A 0.9800 .
C46 H46B 0.9800 .
C46 H46C 0.9800 .
C47 H47A 0.9800 .
C47 H47B 0.9800 .
C47 H47C 0.9800 .
C48 H48 0.9500 .
C48 C49 1.380(3) .
C49 H49 0.9500 .
C49 C51 1.381(3) .
C50 C51 1.400(3) .
C50 C52 1.522(3) .
C51 H51 0.9500 .
C52 H52 1.0000 .
C52 C53 1.532(3) .
C52 C54 1.533(3) .
C53 H53A 0.9800 .
C53 H53B 0.9800 .
C53 H53C 0.9800 .
C54 H54A 0.9800 .
C54 H54B 0.9800 .
C54 H54C 0.9800 .
C55 C56 1.407(3) .
C55 C63 1.403(3) .
C56 C57 1.524(3) .
C56 C60 1.389(3) .
C57 H57 1.0000 .
C57 C58 1.519(3) .
C57 C59 1.535(3) .
C58 H58A 0.9800 .
C58 H58B 0.9800 .
C58 H58C 0.9800 .
C59 H59A 0.9800 .
C59 H59B 0.9800 .
C59 H59C 0.9800 .
C60 H60 0.9500 .
C60 C61 1.379(4) .
C61 H61 0.9500 .
C61 C62 1.374(4) .
C62 H62 0.9500 .
C62 C63 1.397(3) .
C63 C64 1.513(3) .
C64 H64 1.0000 .
C64 C65 1.532(3) .
C64 C66 1.523(4) .
C65 H65A 0.9800 .
C65 H65B 0.9800 .
C65 H65C 0.9800 .
C66 H66A 0.9800 .
C66 H66B 0.9800 .
C66 H66C 0.9800 .
O1S C1S2 1.289(7) .
O1S C1S2 1.289(7) 3_776
O1S C1S 1.307(8) 3_776
O1S C1S 1.307(8) .
C1S2 H1SA 0.9900 .
C1S2 H1SB 0.9900 .
C1S2 C2S2 1.444(9) .
C2S2 H2SA 0.9800 .
C2S2 H2SB 0.9800 .
C2S2 H2SC 0.9800 .
C1S H1SC 0.9900 .
C1S H1SD 0.9900 .
C1S C2S 1.497(11) .
C2S H2SD 0.9800 .
C2S H2SE 0.9800 .
C2S H2SF 0.9800 .

loop_
_geom_torsion_atom_site_label_1
_geom_torsion_atom_site_label_2
_geom_torsion_atom_site_label_3
_geom_torsion_atom_site_label_4
_geom_torsion
N1 C7 C8 C9 179.90(18)
N1 C7 C8 C25 1.6(3)
N1 C7 C12 C11 -179.79(17)
N1 C7 C12 C13 -0.7(3)
N2 C37 C38 C39 176.67(15)
N2 C37 C38 C43 -4.0(2)
N2 C37 C42 C41 -177.20(15)
N2 C37 C42 C55 3.7(2)
C7 C8 C9 C10 -0.7(3)
C7 C8 C25 C26 84.9(2)
C7 C8 C25 C33 -93.0(2)
C7 C12 C13 C14 -81.1(2)
C7 C12 C13 C18 95.5(2)
C8 C7 C12 C11 -1.2(3)
C8 C7 C12 C13 177.88(18)
C8 C9 C10 C11 -0.1(4)
C8 C25 C26 C27 2.4(3)
C8 C25 C26 C30 -177.98(19)
C8 C25 C33 C32 177.54(18)
C8 C25 C33 C34 -1.4(3)
C9 C8 C25 C26 -93.4(2)
C9 C8 C25 C33 88.7(3)
C9 C10 C11 C12 0.2(3)
C10 C11 C12 C7 0.4(3)
C10 C11 C12 C13 -178.6(2)
C11 C12 C13 C14 97.9(2)
C11 C12 C13 C18 -85.4(2)
C12 C7 C8 C9 1.3(3)
C12 C7 C8 C25 -177.01(19)
C12 C13 C14 C15 177.14(18)
C12 C13 C14 C22 -5.2(3)
C12 C13 C18 C17 -177.08(19)
C12 C13 C18 C19 5.1(3)
C13 C14 C15 C16 -0.6(3)
C13 C14 C22 C23 -84.9(2)
C13 C14 C22 C24 150.0(2)
C13 C18 C19 C20 99.2(3)
C13 C18 C19 C21 -134.9(3)
C14 C13 C18 C17 -0.5(3)
C14 C13 C18 C19 -178.38(19)
C14 C15 C16 C17 0.7(4)
C15 C14 C22 C23 92.7(2)
C15 C14 C22 C24 -32.5(3)
C15 C16 C17 C18 -0.7(4)
C16 C17 C18 C13 0.6(3)
C16 C17 C18 C19 178.5(2)
C17 C18 C19 C20 -78.6(3)
C17 C18 C19 C21 47.2(3)
C18 C13 C14 C15 0.5(3)
C18 C13 C14 C22 178.18(19)
C22 C14 C15 C16 -178.2(2)
C25 C8 C9 C10 177.6(2)
C25 C26 C27 C28 -110.6(3)
C25 C26 C27 C29 124.1(3)
C25 C26 C30 C31 0.3(3)
C25 C33 C34 C35 -141.5(2)
C25 C33 C34 C36 94.5(3)
C26 C25 C33 C32 -0.3(3)
C26 C25 C33 C34 -179.22(19)
C26 C30 C31 C32 -0.1(4)
C27 C26 C30 C31 179.9(2)
C30 C26 C27 C28 69.9(3)
C30 C26 C27 C29 -55.5(3)
C30 C31 C32 C33 -0.4(4)
C31 C32 C33 C25 0.5(3)
C31 C32 C33 C34 179.5(2)
C32 C33 C34 C35 39.6(3)
C32 C33 C34 C36 -84.4(3)
C33 C25 C26 C27 -179.70(19)
C33 C25 C26 C30 -0.1(3)
C37 C38 C39 C40 1.2(2)
C37 C38 C43 C44 102.6(2)
C37 C38 C43 C50 -79.0(2)
C37 C42 C55 C56 98.5(2)
C37 C42 C55 C63 -81.8(2)
C38 C37 C42 C41 2.2(3)
C38 C37 C42 C55 -176.91(16)
C38 C39 C40 C41 0.7(3)
C38 C43 C44 C45 -3.8(2)
C38 C43 C44 C48 178.95(16)
C38 C43 C50 C51 -178.37(16)
C38 C43 C50 C52 1.9(3)
C39 C38 C43 C44 -78.1(2)
C39 C38 C43 C50 100.3(2)
C39 C40 C41 C42 -1.3(3)
C40 C41 C42 C37 -0.1(3)
C40 C41 C42 C55 178.95(16)
C41 C42 C55 C56 -80.5(2)
C41 C42 C55 C63 99.1(2)
C42 C37 C38 C39 -2.7(2)
C42 C37 C38 C43 176.61(16)
C42 C55 C56 C57 -0.9(3)
C42 C55 C56 C60 -179.28(17)
C42 C55 C63 C62 179.64(17)
C42 C55 C63 C64 -2.8(3)
C43 C38 C39 C40 -178.12(16)
C43 C44 C45 C46 -87.6(2)
C43 C44 C45 C47 148.06(18)
C43 C44 C48 C49 -0.7(3)
C43 C50 C51 C49 -0.4(3)
C43 C50 C52 C53 117.51(19)
C43 C50 C52 C54 -120.16(19)
C44 C43 C50 C51 0.0(3)
C44 C43 C50 C52 -179.75(16)
C44 C48 C49 C51 0.3(3)
C45 C44 C48 C49 -178.02(18)
C48 C44 C45 C46 89.6(2)
C48 C44 C45 C47 -34.8(3)
C48 C49 C51 C50 0.3(3)
C50 C43 C44 C45 177.85(17)
C50 C43 C44 C48 0.6(3)
C51 C50 C52 C53 -62.2(2)
C51 C50 C52 C54 60.1(2)
C52 C50 C51 C49 179.29(18)
C55 C56 C57 C58 -88.4(2)
C55 C56 C57 C59 148.1(2)
C55 C56 C60 C61 -0.5(3)
C55 C63 C64 C65 132.5(2)
C55 C63 C64 C66 -104.1(2)
C56 C55 C63 C62 -0.7(3)
C56 C55 C63 C64 176.84(19)
C56 C60 C61 C62 -0.5(3)
C57 C56 C60 C61 -178.84(19)
C60 C56 C57 C58 89.9(2)
C60 C56 C57 C59 -33.6(3)
C60 C61 C62 C63 0.8(3)
C61 C62 C63 C55 -0.3(3)
C61 C62 C63 C64 -177.9(2)
C62 C63 C64 C65 -49.9(3)
C62 C63 C64 C66 73.4(3)
C63 C55 C56 C57 179.41(18)
C63 C55 C56 C60 1.1(3)
